data_7216168
loop_
_publ_author_name
'Jia, Li'
'Hui, Yan-Chun'
'Li, Zongsheng'
'Sun, Hao-Ling'
'Wang, Zhenqiang'

_publ_section_title
;
 Luminescent lanthanide-2-phenylpyrimidine-carboxylate frameworks:
 structure and luminescence tuning
;
_journal_issue 28
_journal_name_full CrystEngComm
_journal_page_first 6483
_journal_paper_doi 10.1039/c4ce00360h
_journal_volume 16
_journal_year 2014
_chemical_formula_sum 'C35 H24 Eu N6 O7'
_chemical_formula_weight 792.56
_chemical_name_systematic
; 
 ? 
;
_space_group_IT_number 2
_symmetry_cell_setting triclinic
_symmetry_space_group_name_Hall '-P 1'
_symmetry_space_group_name_H-M 'P -1'
_atom_sites_solution_hydrogens geom
_atom_sites_solution_primary direct
_atom_sites_solution_secondary difmap
_audit_creation_method SHELXL-97
_cell_angle_alpha 100.2320(10)
_cell_angle_beta 99.5760(10)
_cell_angle_gamma 98.7850(10)
_cell_formula_units_Z 2
_cell_length_a 7.6660(10)
_cell_length_b 13.1780(10)
_cell_length_c 16.1230(10)
_cell_measurement_reflns_used 4416
_cell_measurement_temperature 296(2)
_cell_measurement_theta_max 26.77
_cell_measurement_theta_min 2.62
_cell_volume 1552.4(3)
_computing_cell_refinement 'Bruker SMART'
_computing_data_collection 'Bruker SMART'
_computing_data_reduction 'Bruker SAINT'
_computing_molecular_graphics 'Bruker SHELXTL'
_computing_publication_material 'Bruker SHELXTL'
_computing_structure_refinement 'Bruker SHELXTL'
_computing_structure_solution 'Bruker SHELXTL'
_diffrn_ambient_temperature 296(2)
_diffrn_measured_fraction_theta_full 0.957
_diffrn_measured_fraction_theta_max 0.957
_diffrn_measurement_device_type 'CCD area detector'
_diffrn_measurement_method 'phi and omega scans'
_diffrn_radiation_monochromator graphite
_diffrn_radiation_source 'fine-focus sealed tube'
_diffrn_radiation_type MoK\a
_diffrn_radiation_wavelength 0.71073
_diffrn_reflns_av_R_equivalents 0.0218
_diffrn_reflns_av_sigmaI/netI 0.0471
_diffrn_reflns_limit_h_max 9
_diffrn_reflns_limit_h_min -9
_diffrn_reflns_limit_k_max 17
_diffrn_reflns_limit_k_min -7
_diffrn_reflns_limit_l_max 20
_diffrn_reflns_limit_l_min -20
_diffrn_reflns_number 9514
_diffrn_reflns_theta_full 27.63
_diffrn_reflns_theta_max 27.63
_diffrn_reflns_theta_min 1.31
_exptl_absorpt_coefficient_mu 2.082
_exptl_absorpt_correction_T_max 0.8188
_exptl_absorpt_correction_T_min 0.5211
_exptl_absorpt_correction_type multi-scan
_exptl_absorpt_process_details SADABS
_exptl_crystal_colour colourless
_exptl_crystal_density_diffrn 1.696
_exptl_crystal_density_method 'not measured'
_exptl_crystal_description columnar
_exptl_crystal_F_000 790
_exptl_crystal_size_max 0.36
_exptl_crystal_size_mid 0.24
_exptl_crystal_size_min 0.10
_refine_diff_density_max 0.602
_refine_diff_density_min -0.825
_refine_diff_density_rms 0.202
_refine_ls_extinction_method none
_refine_ls_goodness_of_fit_ref 1.041
_refine_ls_hydrogen_treatment mixed
_refine_ls_matrix_type full
_refine_ls_number_parameters 449
_refine_ls_number_reflns 6896
_refine_ls_number_restraints 3
_refine_ls_restrained_S_all 1.041
_refine_ls_R_factor_all 0.0362
_refine_ls_R_factor_gt 0.0311
_refine_ls_shift/su_max 0.000
_refine_ls_shift/su_mean 0.000
_refine_ls_structure_factor_coef Fsqd
_refine_ls_weighting_details 'calc w=1/[\s^2^(Fo^2^)+(0.0539P)^2^+0.0000P] where P=(Fo^2^+2Fc^2^)/3'
_refine_ls_weighting_scheme calc
_refine_ls_wR_factor_gt 0.0828
_refine_ls_wR_factor_ref 0.0910
_reflns_number_gt 6252
_reflns_number_total 6896
_reflns_threshold_expression >2sigma(I)
_cod_data_source_file c4ce00360h2.cif
_cod_data_source_block 110403b_0m
_cod_depositor_comments
;
The following automatic conversions were performed:

'_symmetry_cell_setting' value 'Triclinic' changed to 'triclinic'
according to
/usr/data/users/saulius/crontab/automatic-downloads/rss-feeds/RSC/lib/dictionaries/cif_core.dic
dictionary named 'cif_core.dic' version 2.4.2 from
2011-04-26.

'_exptl_absorpt_correction_type' value 'Multi-scan'
changed to 'multi-scan' according to
/usr/data/users/saulius/crontab/automatic-downloads/rss-feeds/RSC/lib/dictionaries/cif_core.dic
dictionary named 'cif_core.dic' version 2.4.2 from 2011-04-26.

Automatic conversion script
Id: cif_fix_values 2281 2013-09-26 08:29:07Z andrius 

 Adding full bibliography for 7216165--7216170.cif.
;
_cod_original_sg_symbol_H-M P-1
_cod_database_code 7216168

loop_
_symmetry_equiv_pos_as_xyz
'x, y, z'
'-x, -y, -z'

loop_
_atom_site_label
_atom_site_type_symbol
_atom_site_fract_x
_atom_site_fract_y
_atom_site_fract_z
_atom_site_U_iso_or_equiv
_atom_site_adp_type
_atom_site_occupancy
_atom_site_symmetry_multiplicity
_atom_site_calc_flag
_atom_site_refinement_flags
C1 C 0.3015(6) 0.2736(3) -0.1279(3) 0.0366(9) Uani 1 1 d .
H1 H 0.3125 0.2054 -0.1509 0.044 Uiso 1 1 calc R
C2 C 0.3184(7) 0.3488(4) -0.1779(3) 0.0478(11) Uani 1 1 d .
H2 H 0.3363 0.3303 -0.2339 0.057 Uiso 1 1 calc R
C3 C 0.3086(7) 0.4501(4) -0.1444(3) 0.0462(11) Uani 1 1 d .
H3 H 0.3227 0.5014 -0.1769 0.055 Uiso 1 1 calc R
C4 C 0.2774(6) 0.4759(3) -0.0610(3) 0.0388(10) Uani 1 1 d .
C5 C 0.2653(7) 0.5804(3) -0.0215(3) 0.0489(12) Uani 1 1 d .
H5 H 0.2781 0.6340 -0.0518 0.059 Uiso 1 1 calc R
C6 C 0.2357(7) 0.6014(3) 0.0585(4) 0.0522(13) Uani 1 1 d .
H6 H 0.2280 0.6697 0.0828 0.063 Uiso 1 1 calc R
C7 C 0.2153(6) 0.5216(3) 0.1082(3) 0.0401(10) Uani 1 1 d .
C8 C 0.1845(7) 0.5410(4) 0.1922(3) 0.0532(13) Uani 1 1 d .
H8 H 0.1779 0.6084 0.2192 0.064 Uiso 1 1 calc R
C9 C 0.1640(7) 0.4598(4) 0.2346(3) 0.0509(12) Uani 1 1 d .
H9 H 0.1408 0.4712 0.2899 0.061 Uiso 1 1 calc R
C10 C 0.1784(6) 0.3593(3) 0.1934(3) 0.0398(10) Uani 1 1 d .
H10 H 0.1659 0.3051 0.2231 0.048 Uiso 1 1 calc R
C11 C 0.2258(5) 0.4179(3) 0.0716(3) 0.0305(8) Uani 1 1 d .
C12 C 0.2592(5) 0.3949(3) -0.0145(3) 0.0290(8) Uani 1 1 d .
C13 C 0.6556(5) 0.2336(3) 0.1791(2) 0.0301(8) Uani 1 1 d .
C14 C 0.6702(5) 0.2408(3) 0.2759(3) 0.0327(8) Uani 1 1 d .
C15 C 0.5237(6) 0.2021(4) 0.3061(3) 0.0489(12) Uani 1 1 d .
H15 H 0.4157 0.1692 0.2691 0.059 Uiso 1 1 calc R
C16 C 0.5424(7) 0.2136(5) 0.3938(3) 0.0609(15) Uani 1 1 d .
H16 H 0.4453 0.1858 0.4158 0.073 Uiso 1 1 calc R
C17 C 0.8295(6) 0.2957(4) 0.4126(3) 0.0407(10) Uani 1 1 d .
C18 C 1.0011(6) 0.3463(4) 0.4733(3) 0.0425(10) Uani 1 1 d .
C19 C 1.1639(7) 0.3519(4) 0.4477(4) 0.0565(13) Uani 1 1 d .
H19 H 1.1676 0.3251 0.3908 0.068 Uiso 1 1 calc R
C20 C 1.3221(8) 0.3970(5) 0.5059(4) 0.0733(18) Uani 1 1 d .
H20 H 1.4320 0.3992 0.4884 0.088 Uiso 1 1 calc R
C21 C 1.3171(9) 0.4392(5) 0.5906(4) 0.0780(19) Uani 1 1 d .
H21 H 1.4231 0.4707 0.6298 0.094 Uiso 1 1 calc R
C22 C 1.1555(9) 0.4339(5) 0.6158(4) 0.0736(18) Uani 1 1 d .
H22 H 1.1513 0.4621 0.6724 0.088 Uiso 1 1 calc R
C23 C 0.9996(8) 0.3877(5) 0.5584(3) 0.0600(14) Uani 1 1 d .
H23 H 0.8904 0.3839 0.5768 0.072 Uiso 1 1 calc R
C24 C -0.0097(5) 0.0343(3) 0.1563(2) 0.0250(7) Uani 1 1 d .
C25 C -0.0682(5) 0.0284(3) 0.2414(2) 0.0279(8) Uani 1 1 d .
C26 C 0.0493(6) 0.0726(4) 0.3178(3) 0.0431(11) Uani 1 1 d .
H26 H 0.1626 0.1111 0.3195 0.052 Uiso 1 1 calc R
C27 C -0.0085(7) 0.0573(4) 0.3923(3) 0.0547(13) Uani 1 1 d .
H27 H 0.0709 0.0827 0.4447 0.066 Uiso 1 1 calc R
C28 C -0.2810(6) -0.0284(3) 0.3142(3) 0.0350(9) Uani 1 1 d .
C29 C -0.4691(6) -0.0796(3) 0.3121(3) 0.0386(9) Uani 1 1 d .
C30 C -0.5243(8) -0.0959(5) 0.3871(3) 0.0638(16) Uani 1 1 d .
H30 H -0.4419 -0.0774 0.4391 0.077 Uiso 1 1 calc R
C31 C -0.7012(8) -0.1396(6) 0.3851(4) 0.0764(19) Uani 1 1 d .
H31 H -0.7380 -0.1479 0.4361 0.092 Uiso 1 1 calc R
C32 C -0.8216(7) -0.1704(4) 0.3094(3) 0.0532(12) Uani 1 1 d .
H32 H -0.9391 -0.2023 0.3084 0.064 Uiso 1 1 calc R
C33 C -0.7705(6) -0.1547(4) 0.2343(3) 0.0427(10) Uani 1 1 d .
H33 H -0.8536 -0.1745 0.1826 0.051 Uiso 1 1 calc R
C34 C -0.5950(6) -0.1092(3) 0.2360(3) 0.0383(9) Uani 1 1 d .
H34 H -0.5609 -0.0984 0.1851 0.046 Uiso 1 1 calc R
C35 C 0.5403(5) 0.0360(3) -0.0278(2) 0.0225(7) Uani 1 1 d .
Eu1 Eu 0.23695(2) 0.152353(12) 0.038944(10) 0.02092(7) Uani 1 1 d .
N1 N 0.2704(4) 0.2949(2) -0.0487(2) 0.0285(7) Uani 1 1 d .
N2 N 0.2090(4) 0.3381(2) 0.1146(2) 0.0299(7) Uani 1 1 d .
N3 N 0.6922(6) 0.2623(4) 0.4477(2) 0.0544(11) Uani 1 1 d .
N4 N 0.8274(5) 0.2868(3) 0.3278(2) 0.0351(7) Uani 1 1 d .
N5 N -0.1730(5) 0.0077(3) 0.3916(2) 0.0495(10) Uani 1 1 d .
N6 N -0.2337(4) -0.0225(2) 0.2383(2) 0.0307(7) Uani 1 1 d .
O1 O 0.4976(4) 0.2259(2) 0.13838(18) 0.0381(7) Uani 1 1 d .
O2 O 0.7947(4) 0.2375(3) 0.1500(2) 0.0513(9) Uani 1 1 d .
O3 O 0.1165(3) 0.1087(2) 0.15825(17) 0.0306(6) Uani 1 1 d .
O4 O -0.0856(4) -0.0339(2) 0.09100(16) 0.0317(6) Uani 1 1 d .
O5 O 0.6680(3) 0.00791(19) -0.06040(17) 0.0274(5) Uani 1 1 d .
O6 O 0.4782(3) 0.11617(19) -0.03471(17) 0.0275(5) Uani 1 1 d .
O7 O -0.0705(3) 0.1841(2) 0.00457(17) 0.0284(5) Uani 1 1 d D
H7A H -0.119(7) 0.200(4) 0.053(2) 0.079(14) Uiso 1 1 d D
H7B H -0.150(6) 0.134(4) -0.037(2) 0.079(14) Uiso 1 1 d D

loop_
_atom_site_aniso_label
_atom_site_aniso_U_11
_atom_site_aniso_U_22
_atom_site_aniso_U_33
_atom_site_aniso_U_23
_atom_site_aniso_U_13
_atom_site_aniso_U_12
C1 0.040(2) 0.037(2) 0.035(2) 0.0113(18) 0.0101(18) 0.0067(18)
C2 0.056(3) 0.053(3) 0.037(2) 0.018(2) 0.012(2) 0.006(2)
C3 0.056(3) 0.045(3) 0.041(3) 0.026(2) 0.005(2) 0.002(2)
C4 0.035(2) 0.031(2) 0.050(3) 0.0162(19) 0.0015(19) 0.0030(17)
C5 0.053(3) 0.029(2) 0.065(3) 0.017(2) 0.004(2) 0.0077(19)
C6 0.066(3) 0.022(2) 0.065(3) 0.006(2) 0.005(3) 0.011(2)
C7 0.037(2) 0.0258(19) 0.054(3) 0.0020(18) 0.006(2) 0.0062(16)
C8 0.064(3) 0.032(2) 0.060(3) -0.009(2) 0.016(3) 0.014(2)
C9 0.064(3) 0.042(3) 0.045(3) -0.006(2) 0.023(2) 0.009(2)
C10 0.045(2) 0.034(2) 0.037(2) -0.0011(18) 0.0109(19) 0.0058(18)
C11 0.0235(18) 0.0262(18) 0.038(2) 0.0015(16) 0.0022(16) 0.0040(14)
C12 0.0224(17) 0.0264(18) 0.038(2) 0.0090(16) 0.0027(15) 0.0032(14)
C13 0.0282(19) 0.033(2) 0.0261(19) 0.0004(15) 0.0039(15) 0.0061(15)
C14 0.032(2) 0.039(2) 0.028(2) 0.0047(16) 0.0060(16) 0.0087(16)
C15 0.033(2) 0.073(3) 0.037(2) 0.012(2) 0.0043(19) -0.001(2)
C16 0.048(3) 0.095(4) 0.038(3) 0.020(3) 0.012(2) -0.003(3)
C17 0.043(2) 0.047(2) 0.032(2) 0.0073(19) 0.0037(18) 0.0111(19)
C18 0.050(3) 0.043(2) 0.030(2) 0.0045(18) -0.0001(19) 0.007(2)
C19 0.052(3) 0.058(3) 0.046(3) -0.005(2) -0.002(2) 0.000(2)
C20 0.049(3) 0.079(4) 0.076(4) -0.009(3) 0.005(3) 0.001(3)
C21 0.064(4) 0.089(5) 0.056(4) -0.009(3) -0.019(3) -0.002(3)
C22 0.070(4) 0.097(5) 0.037(3) -0.006(3) -0.012(3) 0.009(3)
C23 0.058(3) 0.080(4) 0.033(3) 0.001(3) -0.002(2) 0.009(3)
C24 0.0265(17) 0.0300(18) 0.0215(17) 0.0064(14) 0.0081(14) 0.0093(14)
C25 0.036(2) 0.0272(18) 0.0231(18) 0.0053(14) 0.0108(15) 0.0070(15)
C26 0.040(2) 0.053(3) 0.027(2) 0.0014(19) 0.0054(18) -0.007(2)
C27 0.048(3) 0.081(4) 0.026(2) 0.004(2) 0.006(2) -0.008(2)
C28 0.040(2) 0.037(2) 0.029(2) 0.0062(17) 0.0134(17) 0.0043(17)
C29 0.042(2) 0.045(2) 0.032(2) 0.0134(18) 0.0150(18) 0.0032(19)
C30 0.061(3) 0.103(5) 0.030(2) 0.028(3) 0.014(2) -0.001(3)
C31 0.064(4) 0.121(6) 0.049(3) 0.041(3) 0.025(3) -0.008(3)
C32 0.045(3) 0.064(3) 0.056(3) 0.024(3) 0.019(2) 0.003(2)
C33 0.044(2) 0.045(2) 0.041(3) 0.010(2) 0.012(2) 0.009(2)
C34 0.045(2) 0.043(2) 0.033(2) 0.0105(18) 0.0184(19) 0.0110(19)
C35 0.0231(16) 0.0233(17) 0.0211(17) 0.0055(13) 0.0044(13) 0.0033(13)
Eu1 0.02187(10) 0.02181(10) 0.02092(10) 0.00498(7) 0.00713(7) 0.00598(7)
N1 0.0296(16) 0.0260(16) 0.0311(17) 0.0075(13) 0.0079(13) 0.0047(12)
N2 0.0304(16) 0.0252(16) 0.0333(18) 0.0034(13) 0.0076(14) 0.0040(13)
N3 0.048(2) 0.085(3) 0.031(2) 0.017(2) 0.0122(18) 0.005(2)
N4 0.0369(18) 0.0417(19) 0.0258(17) 0.0067(14) 0.0050(14) 0.0066(15)
N5 0.051(2) 0.068(3) 0.0263(19) 0.0102(18) 0.0110(17) -0.004(2)
N6 0.0356(17) 0.0334(17) 0.0238(16) 0.0070(13) 0.0103(13) 0.0029(14)
O1 0.0295(14) 0.0508(18) 0.0319(15) 0.0063(13) 0.0037(12) 0.0066(12)
O2 0.0345(16) 0.092(3) 0.0289(16) 0.0122(16) 0.0094(13) 0.0130(16)
O3 0.0302(14) 0.0331(14) 0.0299(14) 0.0066(11) 0.0117(11) 0.0039(11)
O4 0.0325(14) 0.0371(15) 0.0228(13) -0.0007(11) 0.0063(11) 0.0058(11)
O5 0.0285(13) 0.0288(13) 0.0312(14) 0.0098(11) 0.0143(11) 0.0120(10)
O6 0.0297(13) 0.0281(13) 0.0311(14) 0.0101(11) 0.0135(11) 0.0120(10)
O7 0.0235(12) 0.0303(14) 0.0317(15) 0.0047(11) 0.0078(11) 0.0054(10)

loop_
_atom_type_symbol
_atom_type_description
_atom_type_scat_dispersion_real
_atom_type_scat_dispersion_imag
_atom_type_scat_source
C C 0.0033 0.0016 'International Tables Vol C Tables 4.2.6.8 and 6.1.1.4'
H H 0.0000 0.0000 'International Tables Vol C Tables 4.2.6.8 and 6.1.1.4'
N N 0.0061 0.0033 'International Tables Vol C Tables 4.2.6.8 and 6.1.1.4'
O O 0.0106 0.0060 'International Tables Vol C Tables 4.2.6.8 and 6.1.1.4'
Eu Eu -0.1578 3.6682 'International Tables Vol C Tables 4.2.6.8 and 6.1.1.4'

loop_
_geom_angle_atom_site_label_1
_geom_angle_atom_site_label_2
_geom_angle_atom_site_label_3
_geom_angle
_geom_angle_site_symmetry_1
_geom_angle_site_symmetry_3
N1 C1 C2 122.7(4) . .
N1 C1 H1 118.7 . .
C2 C1 H1 118.7 . .
C3 C2 C1 119.6(4) . .
C3 C2 H2 120.2 . .
C1 C2 H2 120.2 . .
C2 C3 C4 119.4(4) . .
C2 C3 H3 120.3 . .
C4 C3 H3 120.3 . .
C3 C4 C12 117.7(4) . .
C3 C4 C5 122.7(4) . .
C12 C4 C5 119.6(4) . .
C6 C5 C4 120.5(4) . .
C6 C5 H5 119.7 . .
C4 C5 H5 119.7 . .
C5 C6 C7 121.9(4) . .
C5 C6 H6 119.0 . .
C7 C6 H6 119.0 . .
C8 C7 C11 117.3(4) . .
C8 C7 C6 123.4(4) . .
C11 C7 C6 119.3(4) . .
C9 C8 C7 119.5(4) . .
C9 C8 H8 120.2 . .
C7 C8 H8 120.2 . .
C8 C9 C10 119.2(4) . .
C8 C9 H9 120.4 . .
C10 C9 H9 120.4 . .
N2 C10 C9 123.1(4) . .
N2 C10 H10 118.5 . .
C9 C10 H10 118.5 . .
N2 C11 C7 122.9(4) . .
N2 C11 C12 118.1(3) . .
C7 C11 C12 119.1(4) . .
N1 C12 C4 122.0(4) . .
N1 C12 C11 118.4(3) . .
C4 C12 C11 119.6(4) . .
O2 C13 O1 127.4(4) . .
O2 C13 C14 118.5(3) . .
O1 C13 C14 114.1(3) . .
N4 C14 C15 122.5(4) . .
N4 C14 C13 118.0(3) . .
C15 C14 C13 119.5(4) . .
C14 C15 C16 117.2(4) . .
C14 C15 H15 121.4 . .
C16 C15 H15 121.4 . .
N3 C16 C15 122.6(5) . .
N3 C16 H16 118.7 . .
C15 C16 H16 118.7 . .
N3 C17 N4 126.2(4) . .
N3 C17 C18 116.1(4) . .
N4 C17 C18 117.7(4) . .
C19 C18 C23 118.5(5) . .
C19 C18 C17 121.5(4) . .
C23 C18 C17 120.0(4) . .
C18 C19 C20 120.5(5) . .
C18 C19 H19 119.8 . .
C20 C19 H19 119.8 . .
C19 C20 C21 120.0(6) . .
C19 C20 H20 120.0 . .
C21 C20 H20 120.0 . .
C22 C21 C20 119.4(5) . .
C22 C21 H21 120.3 . .
C20 C21 H21 120.3 . .
C21 C22 C23 120.4(6) . .
C21 C22 H22 119.8 . .
C23 C22 H22 119.8 . .
C22 C23 C18 121.2(6) . .
C22 C23 H23 119.4 . .
C18 C23 H23 119.4 . .
O4 C24 O3 124.8(3) . .
O4 C24 C25 119.0(3) . .
O3 C24 C25 116.1(3) . .
N6 C25 C26 122.1(3) . .
N6 C25 C24 117.6(3) . .
C26 C25 C24 120.2(3) . .
C25 C26 C27 116.9(4) . .
C25 C26 H26 121.5 . .
C27 C26 H26 121.5 . .
N5 C27 C26 122.4(4) . .
N5 C27 H27 118.8 . .
C26 C27 H27 118.8 . .
N5 C28 N6 125.5(4) . .
N5 C28 C29 117.2(4) . .
N6 C28 C29 117.3(4) . .
C34 C29 C30 118.1(4) . .
C34 C29 C28 121.1(4) . .
C30 C29 C28 120.7(4) . .
C31 C30 C29 120.4(5) . .
C31 C30 H30 119.8 . .
C29 C30 H30 119.8 . .
C32 C31 C30 120.5(5) . .
C32 C31 H31 119.8 . .
C30 C31 H31 119.8 . .
C31 C32 C33 120.2(5) . .
C31 C32 H32 119.9 . .
C33 C32 H32 119.9 . .
C32 C33 C34 119.6(4) . .
C32 C33 H33 120.2 . .
C34 C33 H33 120.2 . .
C33 C34 C29 121.1(4) . .
C33 C34 H34 119.4 . .
C29 C34 H34 119.4 . .
O6 C35 O5 126.0(3) . .
O6 C35 C35 118.2(4) . 2_655
O5 C35 C35 115.8(4) . 2_655
O6 C35 Eu1 41.61(16) . .
O5 C35 Eu1 167.5(2) . .
C35 C35 Eu1 76.6(2) 2_655 .
O6 C35 Eu1 166.3(2) . 2_655
O5 C35 Eu1 40.29(16) . 2_655
C35 C35 Eu1 75.5(2) 2_655 2_655
Eu1 C35 Eu1 152.10(11) . 2_655
O1 Eu1 O4 149.90(10) . 2
O1 Eu1 O3 85.49(10) . .
O4 Eu1 O3 110.77(9) 2 .
O1 Eu1 O5 82.36(10) . 2_655
O4 Eu1 O5 78.29(9) 2 2_655
O3 Eu1 O5 74.29(9) . 2_655
O1 Eu1 O6 74.97(10) . .
O4 Eu1 O6 76.41(9) 2 .
O3 Eu1 O6 138.88(9) . .
O5 Eu1 O6 67.58(8) 2_655 .
O1 Eu1 O7 138.01(10) . .
O4 Eu1 O7 71.66(9) 2 .
O3 Eu1 O7 78.23(9) . .
O5 Eu1 O7 128.18(8) 2_655 .
O6 Eu1 O7 138.64(9) . .
O1 Eu1 N1 94.25(11) . .
O4 Eu1 N1 87.65(10) 2 .
O3 Eu1 N1 142.50(10) . .
O5 Eu1 N1 142.95(9) 2_655 .
O6 Eu1 N1 75.88(9) . .
O7 Eu1 N1 77.20(9) . .
O1 Eu1 N2 71.13(10) . .
O4 Eu1 N2 134.76(10) 2 .
O3 Eu1 N2 80.64(10) . .
O5 Eu1 N2 144.70(10) 2_655 .
O6 Eu1 N2 124.13(9) . .
O7 Eu1 N2 68.18(9) . .
N1 Eu1 N2 64.08(10) . .
O1 Eu1 C35 74.89(9) . .
O4 Eu1 C35 75.03(9) 2 .
O3 Eu1 C35 120.16(9) . .
O5 Eu1 C35 47.74(8) 2_655 .
O6 Eu1 C35 19.85(8) . .
O7 Eu1 C35 146.13(9) . .
N1 Eu1 C35 95.64(9) . .
N2 Eu1 C35 138.30(9) . .
O1 Eu1 C35 77.78(10) . 2_655
O4 Eu1 C35 76.19(9) 2 2_655
O3 Eu1 C35 93.27(9) . 2_655
O5 Eu1 C35 19.84(8) 2_655 2_655
O6 Eu1 C35 47.75(8) . 2_655
O7 Eu1 C35 140.91(8) . 2_655
N1 Eu1 C35 123.41(9) . 2_655
N2 Eu1 C35 148.66(10) . 2_655
C35 Eu1 C35 27.90(11) . 2_655
C1 N1 C12 118.6(3) . .
C1 N1 Eu1 121.0(3) . .
C12 N1 Eu1 120.4(3) . .
C10 N2 C11 117.9(3) . .
C10 N2 Eu1 123.0(3) . .
C11 N2 Eu1 119.0(2) . .
C16 N3 C17 116.1(4) . .
C14 N4 C17 115.3(4) . .
C27 N5 C28 116.3(4) . .
C25 N6 C28 116.5(3) . .
C13 O1 Eu1 157.7(3) . .
C24 O3 Eu1 127.0(2) . .
C24 O4 Eu1 175.2(3) . 2
C35 O5 Eu1 119.9(2) . 2_655
C35 O6 Eu1 118.5(2) . .
Eu1 O7 H7A 112(4) . .
Eu1 O7 H7B 116(4) . .
H7A O7 H7B 111(3) . .

loop_
_geom_bond_atom_site_label_1
_geom_bond_atom_site_label_2
_geom_bond_distance
_geom_bond_site_symmetry_2
C1 N1 1.327(5) .
C1 C2 1.389(6) .
C1 H1 0.9300 .
C2 C3 1.367(7) .
C2 H2 0.9300 .
C3 C4 1.397(7) .
C3 H3 0.9300 .
C4 C12 1.412(5) .
C4 C5 1.435(6) .
C5 C6 1.335(7) .
C5 H5 0.9300 .
C6 C7 1.436(7) .
C6 H6 0.9300 .
C7 C8 1.399(7) .
C7 C11 1.409(5) .
C8 C9 1.371(7) .
C8 H8 0.9300 .
C9 C10 1.400(6) .
C9 H9 0.9300 .
C10 N2 1.320(5) .
C10 H10 0.9300 .
C11 N2 1.361(5) .
C11 C12 1.442(6) .
C12 N1 1.357(5) .
C13 O2 1.232(5) .
C13 O1 1.258(5) .
C13 C14 1.530(5) .
C14 N4 1.335(5) .
C14 C15 1.361(6) .
C15 C16 1.375(7) .
C15 H15 0.9300 .
C16 N3 1.316(6) .
C16 H16 0.9300 .
C17 N3 1.331(6) .
C17 N4 1.348(5) .
C17 C18 1.485(6) .
C18 C19 1.374(7) .
C18 C23 1.386(6) .
C19 C20 1.381(8) .
C19 H19 0.9300 .
C20 C21 1.390(9) .
C20 H20 0.9300 .
C21 C22 1.362(9) .
C21 H21 0.9300 .
C22 C23 1.366(7) .
C22 H22 0.9300 .
C23 H23 0.9300 .
C24 O4 1.247(4) .
C24 O3 1.259(4) .
C24 C25 1.524(5) .
C25 N6 1.330(5) .
C25 C26 1.373(6) .
C26 C27 1.383(6) .
C26 H26 0.9300 .
C27 N5 1.326(6) .
C27 H27 0.9300 .
C28 N5 1.339(6) .
C28 N6 1.346(5) .
C28 C29 1.488(6) .
C29 C34 1.382(6) .
C29 C30 1.387(6) .
C30 C31 1.383(7) .
C30 H30 0.9300 .
C31 C32 1.357(8) .
C31 H31 0.9300 .
C32 C33 1.373(6) .
C32 H32 0.9300 .
C33 C34 1.380(6) .
C33 H33 0.9300 .
C34 H34 0.9300 .
C35 O6 1.238(4) .
C35 O5 1.259(4) .
C35 C35 1.548(7) 2_655
C35 Eu1 3.202(3) .
C35 Eu1 3.217(3) 2_655
Eu1 O1 2.301(3) .
Eu1 O4 2.377(3) 2
Eu1 O3 2.389(3) .
Eu1 O5 2.399(2) 2_655
Eu1 O6 2.420(2) .
Eu1 O7 2.447(3) .
Eu1 N1 2.551(3) .
Eu1 N2 2.591(3) .
Eu1 C35 3.217(3) 2_655
O4 Eu1 2.377(3) 2
O5 Eu1 2.399(2) 2_655
O7 H7A 0.927(19) .
O7 H7B 0.922(19) .
